data_7240131
loop_
_publ_author_name
'Wang, Yu'
'Lin, Xinjun'
'Huang, Bo'
'Chen, Weizhou'
'Xiao, Zicheng'
'Wu, Pingfan'

_publ_section_title
;
 The crystal packing, morphology and hydrophobicity of
 polyoxometalate-based amphiphilic materials
;
_journal_name_full CrystEngComm
_journal_paper_doi 10.1039/D0CE00129E
_journal_year 2020
_chemical_formula_sum 'C124 H220 N8 O46 V12'
_chemical_formula_weight 3170.35
_space_group_crystal_system triclinic
_space_group_IT_number 2
_space_group_name_Hall '-P 1'
_space_group_name_H-M_alt 'P -1'
_atom_sites_solution_hydrogens geom
_audit_creation_method SHELXL-2014/7
_audit_update_record
;
2020-01-18 deposited with the CCDC.	2020-03-13 downloaded from the CCDC.
;
_cell_angle_alpha 97.532(2)
_cell_angle_beta 93.120(3)
_cell_angle_gamma 99.117(2)
_cell_formula_units_Z 1
_cell_length_a 13.709(2)
_cell_length_b 13.919(2)
_cell_length_c 19.530(3)
_cell_measurement_reflns_used 4305
_cell_measurement_temperature 273(2)
_cell_measurement_theta_max 26.233
_cell_measurement_theta_min 2.253
_cell_volume 3637.0(9)
_computing_cell_refinement 'SAINT v7.68A (Bruker, 2009)'
_computing_data_collection 'SAINT v7.68A (Bruker, 2009)'
_computing_data_reduction 'SAINT v7.68A (Bruker, 2009)'
_computing_structure_refinement 'SHELXL-2014/7 (Sheldrick, 2014)'
_computing_structure_solution 'XS (Sheldrick, 2008)'
_diffrn_ambient_temperature 273(2)
_diffrn_measured_fraction_theta_full 0.991
_diffrn_measured_fraction_theta_max 0.981
_diffrn_measurement_device_type 'Bruker P4'
_diffrn_measurement_method '\w scans'
_diffrn_radiation_type MoK\a
_diffrn_radiation_wavelength 0.71073
_diffrn_reflns_av_R_equivalents 0.0528
_diffrn_reflns_av_unetI/netI 0.0958
_diffrn_reflns_Laue_measured_fraction_full 0.991
_diffrn_reflns_Laue_measured_fraction_max 0.981
_diffrn_reflns_limit_h_max 18
_diffrn_reflns_limit_h_min -18
_diffrn_reflns_limit_k_max 16
_diffrn_reflns_limit_k_min -18
_diffrn_reflns_limit_l_max 25
_diffrn_reflns_limit_l_min -25
_diffrn_reflns_number 32605
_diffrn_reflns_point_group_measured_fraction_full 0.991
_diffrn_reflns_point_group_measured_fraction_max 0.981
_diffrn_reflns_theta_full 25.242
_diffrn_reflns_theta_max 28.094
_diffrn_reflns_theta_min 1.497
_exptl_absorpt_coefficient_mu 0.814
_exptl_absorpt_correction_T_max 0.7456
_exptl_absorpt_correction_T_min 0.6266
_exptl_absorpt_correction_type multi-scan
_exptl_absorpt_process_details
;
SADABS-2008/1 (Bruker,2008) was used for absorption correction.
wR2(int) was 0.1088 before and 0.0543 after correction.
The Ratio of minimum to maximum transmission is 0.8404.
The \l/2 correction factor is 0.0015.
;
_exptl_crystal_colour red
_exptl_crystal_density_diffrn 1.447
_exptl_crystal_description needle
_exptl_crystal_F_000 1664
_exptl_crystal_size_max 0.28
_exptl_crystal_size_mid 0.11
_exptl_crystal_size_min 0.11
_refine_diff_density_max 1.426
_refine_diff_density_min -1.092
_refine_diff_density_rms 0.120
_refine_ls_extinction_method none
_refine_ls_goodness_of_fit_ref 1.001
_refine_ls_hydrogen_treatment constr
_refine_ls_matrix_type full
_refine_ls_number_parameters 880
_refine_ls_number_reflns 17407
_refine_ls_number_restraints 157
_refine_ls_restrained_S_all 1.034
_refine_ls_R_factor_all 0.1008
_refine_ls_R_factor_gt 0.0627
_refine_ls_shift/su_max 0.002
_refine_ls_shift/su_mean 0.000
_refine_ls_structure_factor_coef Fsqd
_refine_ls_weighting_details 'w=1/[\s^2^(Fo^2^)+(0.0894P)^2^+3.8551P] where P=(Fo^2^+2Fc^2^)/3'
_refine_ls_weighting_scheme calc
_refine_ls_wR_factor_gt 0.1589
_refine_ls_wR_factor_ref 0.1881
_reflns_Friedel_coverage 0.000
_reflns_number_gt 11443
_reflns_number_total 17407
_reflns_threshold_expression 'I > 2\s(I)'
_cod_data_source_file d0ce00129e2.cif
_cod_data_source_block wo
_cod_database_code 7240131
_shelx_shelxl_version_number 2014/7
_shelx_space_group_comment
;
The symmetry employed for this shelxl refinement is uniquely defined
by the following loop, which should always be used as a source of
symmetry information in preference to the above space-group names.
They are only intended as comments.
;

loop_
_space_group_symop_operation_xyz
'x, y, z'
'-x, -y, -z'

loop_
_atom_site_label
_atom_site_type_symbol
_atom_site_fract_x
_atom_site_fract_y
_atom_site_fract_z
_atom_site_U_iso_or_equiv
_atom_site_adp_type
_atom_site_occupancy
_atom_site_site_symmetry_order
_atom_site_calc_flag
_atom_site_refinement_flags_posn
_atom_site_refinement_flags_adp
_atom_site_refinement_flags_occupancy
_atom_site_disorder_assembly
_atom_site_disorder_group
C0 C 0.2009(3) 1.1843(3) 0.14059(19) 0.0149(8) Uani 1 1 d . . . . .
O1 O -0.09642(19) 1.14706(19) -0.02002(14) 0.0156(6) Uani 1 1 d . . . . .
N1 N 0.2763(2) 1.2526(2) 0.18702(16) 0.0163(7) Uani 1 1 d . . . . .
H1 H 0.3237 1.2855 0.1684 0.020 Uiso 1 1 calc R U . . .
C1 C 0.2768(3) 1.2678(3) 0.2570(2) 0.0193(8) Uani 1 1 d . . . . .
V1 V 0.15884(5) 0.98210(5) 0.01220(3) 0.01391(15) Uani 1 1 d . . . . .
V2 V -0.01967(5) 1.01628(5) 0.11347(3) 0.01460(15) Uani 1 1 d . . . . .
O2 O 0.0000 1.0000 0.0000 0.0132(7) Uani 1 2 d S . P . .
N2 N -2.1843(2) -0.2918(2) -0.82298(16) 0.0167(7) Uani 1 1 d . . . . .
H2 H -2.1583 -0.2368 -0.8350 0.020 Uiso 1 1 calc R U . . .
C2 C 0.2382(3) 1.1864(3) 0.06823(18) 0.0139(7) Uani 1 1 d . . . . .
H2A H 0.2473 1.2534 0.0580 0.017 Uiso 1 1 calc R U . . .
H2B H 0.3020 1.1648 0.0677 0.017 Uiso 1 1 calc R U . . .
O3 O 0.12287(19) 1.01211(19) 0.11251(13) 0.0148(5) Uani 1 1 d . . . . .
C3 C 0.1009(3) 1.2219(3) 0.1427(2) 0.0174(8) Uani 1 1 d . . . . .
H3A H 0.0792 1.2240 0.1892 0.021 Uiso 1 1 calc R U . . .
H3B H 0.1095 1.2882 0.1310 0.021 Uiso 1 1 calc R U . . .
V3 V -2.44613(5) -0.56104(5) -0.90810(3) 0.01399(15) Uani 1 1 d . . . . .
V4 V -2.50492(5) -0.35018(5) -0.94151(3) 0.01414(15) Uani 1 1 d . . . . .
O4 O -0.05362(19) 0.8886(2) 0.09810(13) 0.0166(6) Uani 1 1 d . . . . .
C4 C 0.1919(3) 1.0807(3) 0.1602(2) 0.0168(8) Uani 1 1 d . . . . .
H4A H 0.2564 1.0603 0.1602 0.020 Uiso 1 1 calc R U . . .
H4B H 0.1700 1.0810 0.2066 0.020 Uiso 1 1 calc R U . . .
V5 V -2.35037(5) -0.45763(5) -1.03589(3) 0.01347(15) Uani 1 1 d . . . . .
O5 O -0.14720(18) 1.03853(19) 0.07917(14) 0.0155(6) Uani 1 1 d . . . . .
C5 C 0.3598(3) 1.3408(3) 0.29505(19) 0.0178(8) Uani 1 1 d . . . . .
V6 V 0.03241(5) 1.16201(5) -0.00474(3) 0.01348(15) Uani 1 1 d . . . . .
O6 O 0.02669(18) 1.15948(19) 0.09484(13) 0.0146(5) Uani 1 1 d . . . . .
C6 C 0.4466(3) 1.3775(3) 0.26728(19) 0.0169(8) Uani 1 1 d . . . . .
H6 H 0.4562 1.3547 0.2216 0.020 Uiso 1 1 calc R U . . .
O7 O 0.17148(18) 1.12519(19) 0.01581(13) 0.0141(5) Uani 1 1 d . . . . .
C7 C 0.5199(3) 1.4475(3) 0.3057(2) 0.0222(9) Uani 1 1 d . . . . .
H7 H 0.5778 1.4709 0.2863 0.027 Uiso 1 1 calc R U . . .
O8 O -0.0223(2) 1.0450(2) 0.19536(14) 0.0225(6) Uani 1 1 d . . . . .
C8 C 0.3479(4) 1.3750(4) 0.3642(2) 0.0352(12) Uani 1 1 d . . . . .
H8 H 0.2912 1.3500 0.3844 0.042 Uiso 1 1 calc R U . . .
O9 O 0.27297(19) 0.9788(2) 0.03201(14) 0.0197(6) Uani 1 1 d . . . . .
C9 C 0.4185(4) 1.4448(5) 0.4026(2) 0.0489(16) Uani 1 1 d . . . . .
H9 H 0.4090 1.4676 0.4482 0.059 Uiso 1 1 calc R U . . .
O10 O 0.0687(2) 1.2770(2) -0.00354(14) 0.0187(6) Uani 1 1 d . . . . .
C10 C 0.5045(4) 1.4815(4) 0.3735(2) 0.0360(13) Uani 1 1 d . . . . .
O11 O 0.2117(2) 1.2249(2) 0.28837(15) 0.0288(7) Uani 1 1 d . . . . .
C11 C 0.6618(4) 1.5919(4) 0.3919(2) 0.0475(16) Uani 1 1 d . U . . .
H11A H 0.6515 1.6196 0.3496 0.057 Uiso 1 1 calc R U . . .
H11B H 0.7029 1.5416 0.3834 0.057 Uiso 1 1 calc R U . . .
O12 O 0.5693(3) 1.5524(3) 0.41608(17) 0.0612(14) Uani 1 1 d . U . . .
C12 C 0.7092(5) 1.6716(5) 0.4508(3) 0.068(2) Uani 1 1 d . U . . .
H12A H 0.7039 1.6452 0.4942 0.081 Uiso 1 1 calc R U . . .
H12B H 0.6723 1.7258 0.4528 0.081 Uiso 1 1 calc R U . . .
C13 C 0.8186(4) 1.7114(5) 0.4434(2) 0.0497(16) Uani 1 1 d . U . . .
H13A H 0.8566 1.6581 0.4422 0.060 Uiso 1 1 calc R U . . .
H13B H 0.8249 1.7384 0.4003 0.060 Uiso 1 1 calc R U . . .
C14 C 0.8596(4) 1.7910(5) 0.5041(3) 0.0518(17) Uani 1 1 d . . . . .
H14A H 0.8455 1.7659 0.5471 0.062 Uiso 1 1 calc R U . . .
H14B H 0.8259 1.8470 0.5019 0.062 Uiso 1 1 calc R U . . .
C15 C 0.9712(4) 1.8252(4) 0.5042(3) 0.0487(16) Uani 1 1 d . . . . .
H15A H 1.0048 1.7694 0.5074 0.058 Uiso 1 1 calc R U . . .
H15B H 0.9853 1.8485 0.4605 0.058 Uiso 1 1 calc R U . . .
C16 C 1.0131(4) 1.9067(5) 0.5633(3) 0.0491(16) Uani 1 1 d . . . . .
H16A H 0.9822 1.9638 0.5586 0.059 Uiso 1 1 calc R U . . .
H16B H 0.9961 1.8847 0.6069 0.059 Uiso 1 1 calc R U . . .
C17 C 1.1249(4) 1.9365(5) 0.5651(3) 0.0495(16) Uani 1 1 d . . . . .
H17A H 1.1422 1.9539 0.5203 0.059 Uiso 1 1 calc R U . . .
H17B H 1.1559 1.8805 0.5731 0.059 Uiso 1 1 calc R U . . .
C18 C 1.1665(4) 2.0234(4) 0.6213(3) 0.0441(14) Uani 1 1 d . . . . .
H18A H 1.1393 2.0807 0.6115 0.053 Uiso 1 1 calc R U . . .
H18B H 1.1451 2.0079 0.6658 0.053 Uiso 1 1 calc R U . . .
C19 C 1.2777(4) 2.0476(5) 0.6262(3) 0.0504(16) Uani 1 1 d . U . . .
H19A H 1.2984 2.0659 0.5823 0.061 Uiso 1 1 calc R U . . .
H19B H 1.3044 1.9888 0.6333 0.061 Uiso 1 1 calc R U . . .
O20 O -2.42530(19) -0.40740(19) -1.10226(13) 0.0148(5) Uani 1 1 d . . . . .
C20 C 1.3225(4) 2.1303(5) 0.6840(3) 0.0514(16) Uani 1 1 d . U . . .
H20A H 1.3010 2.1127 0.7279 0.062 Uiso 1 1 calc R U . . .
H20B H 1.2972 2.1895 0.6764 0.062 Uiso 1 1 calc R U . . .
O21 O -2.4959(2) -0.24774(19) -0.89215(14) 0.0183(6) Uani 1 1 d . . . . .
C21 C 1.4358(4) 2.1522(5) 0.6889(4) 0.0605(19) Uani 1 1 d D U . . .
H21A H 1.4554 2.1636 0.6433 0.073 Uiso 0.472(12) 1 calc R U P A 1
H21B H 1.4559 2.2138 0.7195 0.073 Uiso 0.472(12) 1 calc R U P A 1
H21C H 1.4581 2.2010 0.7292 0.073 Uiso 0.528(12) 1 calc R U P A 2
H21D H 1.4607 2.0927 0.6965 0.073 Uiso 0.528(12) 1 calc R U P A 2
O22 O -2.3921(2) -0.5930(2) -0.84234(13) 0.0174(6) Uani 1 1 d . . . . .
O23 O -2.23962(19) -0.4168(2) -1.05230(13) 0.0171(6) Uani 1 1 d . . . . .
O24 O -2.62780(19) -0.41992(19) -0.91963(13) 0.0156(6) Uani 1 1 d . . . . .
O25 O -2.55436(19) -0.33075(19) -1.02295(13) 0.0156(6) Uani 1 1 d . . . . .
N4 N -0.7848(3) 0.6469(3) 0.15331(17) 0.0212(7) Uani 1 1 d . . . . .
H4 H -0.7246 0.6401 0.1295 0.025 Uiso 1 1 calc R U . . .
O26 O -2.31777(18) -0.50284(19) -0.94733(13) 0.0137(5) Uani 1 1 d . . . . .
O27 O -2.36955(18) -0.33350(19) -0.97124(13) 0.0135(5) Uani 1 1 d . . . . .
O28 O -2.5000 -0.5000 -1.0000 0.0126(7) Uani 1 2 d S . P . .
O29 O -2.44410(19) -0.42228(19) -0.86920(13) 0.0135(5) Uani 1 1 d . . . . .
O30 O -2.1778(2) -0.3934(2) -0.74137(15) 0.0278(7) Uani 1 1 d . . . . .
N3 N -0.6978(3) 0.8634(3) -0.1317(2) 0.0279(9) Uani 1 1 d . . . . .
H3 H -0.7495 0.9027 -0.1202 0.034 Uiso 1 1 calc R U . . .
C30 C -2.1436(3) -0.3187(3) -0.7643(2) 0.0209(9) Uani 1 1 d . . . . .
C31 C -2.2687(3) -0.3497(3) -0.86663(19) 0.0143(7) Uani 1 1 d . . . . .
O31 O -1.7952(3) -0.0847(4) -0.62761(19) 0.0651(14) Uani 1 1 d . . . . .
C32 C -2.3601(3) -0.3700(3) -0.82491(19) 0.0155(8) Uani 1 1 d . . . . .
H32A H -2.3455 -0.4084 -0.7888 0.019 Uiso 1 1 calc R U . . .
H32B H -2.3756 -0.3082 -0.8029 0.019 Uiso 1 1 calc R U . . .
C33 C -2.2898(3) -0.2856(3) -0.92194(18) 0.0136(7) Uani 1 1 d . . . . .
H33A H -2.3063 -0.2244 -0.8996 0.016 Uiso 1 1 calc R U . . .
H33B H -2.2305 -0.2699 -0.9460 0.016 Uiso 1 1 calc R U . . .
C34 C -2.2391(3) -0.4455(3) -0.90066(19) 0.0156(8) Uani 1 1 d . . . . .
H34A H -2.1809 -0.4300 -0.9259 0.019 Uiso 1 1 calc R U . . .
H34B H -2.2221 -0.4837 -0.8650 0.019 Uiso 1 1 calc R U . . .
C35 C -2.0532(3) -0.2523(3) -0.7304(2) 0.0232(9) Uani 1 1 d . . . . .
C36 C -1.9927(3) -0.2888(4) -0.6836(2) 0.0301(10) Uani 1 1 d . . . . .
H36 H -2.0100 -0.3530 -0.6747 0.036 Uiso 1 1 calc R U . . .
C37 C -1.9081(4) -0.2313(5) -0.6507(2) 0.0406(13) Uani 1 1 d . . . . .
H37 H -1.8692 -0.2570 -0.6196 0.049 Uiso 1 1 calc R U . . .
C38 C -2.0248(3) -0.1558(4) -0.7419(2) 0.0301(10) Uani 1 1 d . . . . .
H38 H -2.0638 -0.1300 -0.7729 0.036 Uiso 1 1 calc R U . . .
C39 C -1.9398(4) -0.0966(4) -0.7083(2) 0.0423(14) Uani 1 1 d . . . . .
H39 H -1.9230 -0.0316 -0.7159 0.051 Uiso 1 1 calc R U . . .
C40 C -1.8802(4) -0.1362(5) -0.6631(2) 0.0408(14) Uani 1 1 d . . . . .
C41 C -1.7608(6) 0.0126(7) -0.6391(3) 0.106(4) Uani 1 1 d D U . . .
H41A H -1.8105 0.0535 -0.6283 0.128 Uiso 1 1 calc R U . . .
H41B H -1.7472 0.0137 -0.6872 0.128 Uiso 1 1 calc R U . . .
C58 C -0.8320(4) 0.7165(3) -0.1264(2) 0.0330(11) Uani 1 1 d . . . . .
H58A H -0.8363 0.6952 -0.1755 0.049 Uiso 1 1 calc R U . . .
H58B H -0.8779 0.7608 -0.1163 0.049 Uiso 1 1 calc R U . . .
H58C H -0.8479 0.6605 -0.1027 0.049 Uiso 1 1 calc R U . . .
C61 C -0.7692(3) 0.6134(3) 0.2244(2) 0.0246(9) Uani 1 1 d . . . . .
H61 H -0.8214 0.6322 0.2531 0.029 Uiso 1 1 calc R U . . .
C66 C -0.8701(4) 0.6095(4) 0.0352(2) 0.0382(13) Uani 1 1 d . . . . .
H66A H -0.8866 0.6740 0.0352 0.057 Uiso 1 1 calc R U . . .
H66B H -0.9177 0.5626 0.0051 0.057 Uiso 1 1 calc R U . . .
H66C H -0.8052 0.6085 0.0193 0.057 Uiso 1 1 calc R U . . .
C64 C -0.8714(3) 0.5838(4) 0.1067(2) 0.0316(11) Uani 1 1 d . . . . .
H64 H -0.8600 0.5157 0.1035 0.038 Uiso 1 1 calc R U . . .
C57 C -0.7278(4) 0.7684(3) -0.1026(2) 0.0302(10) Uani 1 1 d . . . . .
H57A H -0.6818 0.7243 -0.1159 0.036 Uiso 1 1 calc R U . . .
H57B H -0.7222 0.7824 -0.0524 0.036 Uiso 1 1 calc R U . . .
C67 C -0.7934(4) 0.7547(4) 0.1612(3) 0.0366(12) Uani 1 1 d . . . . .
H67A H -0.8536 0.7627 0.1356 0.044 Uiso 1 1 calc R U . . .
H67B H -0.7980 0.7785 0.2096 0.044 Uiso 1 1 calc R U . . .
C56 C -0.5098(4) 0.8808(4) -0.1120(3) 0.0480(15) Uani 1 1 d . . . . .
H56A H -0.5144 0.8144 -0.1025 0.072 Uiso 1 1 calc R U . . .
H56B H -0.4528 0.9207 -0.0860 0.072 Uiso 1 1 calc R U . . .
H56C H -0.5034 0.8823 -0.1606 0.072 Uiso 1 1 calc R U . . .
C65 C -0.9710(4) 0.5864(5) 0.1371(3) 0.0469(15) Uani 1 1 d . . . . .
H65A H -0.9693 0.5634 0.1814 0.070 Uiso 1 1 calc R U . . .
H65B H -1.0222 0.5447 0.1065 0.070 Uiso 1 1 calc R U . . .
H65C H -0.9842 0.6525 0.1428 0.070 Uiso 1 1 calc R U . . .
C53 C -0.7894(5) 0.8759(5) -0.2411(3) 0.0526(17) Uani 1 1 d . . . . .
H53A H -0.8428 0.8255 -0.2339 0.079 Uiso 1 1 calc R U . . .
H53B H -0.7849 0.8768 -0.2899 0.079 Uiso 1 1 calc R U . . .
H53C H -0.8017 0.9385 -0.2197 0.079 Uiso 1 1 calc R U . . .
C51 C -0.6948(4) 0.8556(4) -0.2099(3) 0.0427(14) Uani 1 1 d . . . . .
H51 H -0.6429 0.9085 -0.2187 0.051 Uiso 1 1 calc R U . . .
C54 C -0.6030(4) 0.9207(4) -0.0913(3) 0.0404(13) Uani 1 1 d . . . . .
H54 H -0.6094 0.9144 -0.0423 0.048 Uiso 1 1 calc R U . . .
C68 C -0.7064(4) 0.8146(4) 0.1352(3) 0.0494(15) Uani 1 1 d . . . . .
H68A H -0.7016 0.7913 0.0872 0.074 Uiso 1 1 calc R U . . .
H68B H -0.6469 0.8088 0.1615 0.074 Uiso 1 1 calc R U . . .
H68C H -0.7147 0.8823 0.1402 0.074 Uiso 1 1 calc R U . . .
C63 C -0.7747(5) 0.5030(4) 0.2186(3) 0.0449(14) Uani 1 1 d . . . . .
H63A H -0.8410 0.4710 0.2032 0.067 Uiso 1 1 calc R U . . .
H63B H -0.7569 0.4858 0.2631 0.067 Uiso 1 1 calc R U . . .
H63C H -0.7298 0.4822 0.1859 0.067 Uiso 1 1 calc R U . . .
C55 C -0.5950(4) 1.0284(4) -0.0979(4) 0.0539(17) Uani 1 1 d . . . . .
H55A H -0.5842 1.0378 -0.1449 0.081 Uiso 1 1 calc R U . . .
H55B H -0.5404 1.0652 -0.0677 0.081 Uiso 1 1 calc R U . . .
H55C H -0.6552 1.0507 -0.0853 0.081 Uiso 1 1 calc R U . . .
C52 C -0.6669(5) 0.7603(4) -0.2440(3) 0.0496(16) Uani 1 1 d . . . . .
H52A H -0.6053 0.7508 -0.2223 0.074 Uiso 1 1 calc R U . . .
H52B H -0.6599 0.7635 -0.2923 0.074 Uiso 1 1 calc R U . . .
H52C H -0.7178 0.7063 -0.2390 0.074 Uiso 1 1 calc R U . . .
C62 C -0.6711(4) 0.6667(5) 0.2581(3) 0.0543(17) Uani 1 1 d . . . . .
H62A H -0.6189 0.6477 0.2313 0.081 Uiso 1 1 calc R U . . .
H62B H -0.6623 0.6503 0.3040 0.081 Uiso 1 1 calc R U . . .
H62C H -0.6695 0.7363 0.2605 0.081 Uiso 1 1 calc R U . . .
C42 C -1.6695(5) 0.0496(9) -0.5938(4) 0.147(5) Uani 1 1 d D U . . .
H42 H -1.6653 0.0307 -0.5499 0.177 Uiso 1 1 calc R U . . .
C48 C -1.2169(7) 0.3786(8) -0.4743(5) 0.115(3) Uani 1 1 d D U . . .
H48A H -1.2381 0.3621 -0.4301 0.138 Uiso 1 1 calc R U . . .
H48B H -1.1692 0.3368 -0.4886 0.138 Uiso 1 1 calc R U . . .
C43 C -1.5955(6) 0.1067(11) -0.6120(7) 0.202(6) Uani 1 1 d D U . . .
H43 H -1.5995 0.1308 -0.6541 0.242 Uiso 1 1 calc R U . . .
C29 C -1.0831(9) 0.4977(8) -0.4121(6) 0.175(6) Uani 1 1 d D U . . .
H29A H -1.0981 0.4523 -0.3791 0.210 Uiso 1 1 calc R U . . .
H29B H -1.0278 0.4777 -0.4361 0.210 Uiso 1 1 calc R U . . .
C44 C -1.5048(7) 0.1333(11) -0.5659(9) 0.244(8) Uani 1 1 d D U . . .
H44A H -1.5226 0.1274 -0.5191 0.292 Uiso 1 1 calc R U . . .
H44B H -1.4625 0.0850 -0.5781 0.292 Uiso 1 1 calc R U . . .
C46 C -1.3565(6) 0.2581(9) -0.5255(7) 0.154(5) Uani 1 1 d D U . . .
H46A H -1.3684 0.2500 -0.4779 0.185 Uiso 1 1 calc R U . . .
H46B H -1.3132 0.2122 -0.5409 0.185 Uiso 1 1 calc R U . . .
C27 C -0.9589(8) 0.6132(8) -0.3276(6) 0.150(5) Uani 1 1 d D U . . .
H27A H -0.9071 0.5809 -0.3459 0.225 Uiso 1 1 calc R U . . .
H27B H -0.9727 0.5943 -0.2831 0.225 Uiso 1 1 calc R U . . .
H27C H -0.9384 0.6831 -0.3228 0.225 Uiso 1 1 calc R U . . .
C45 C -1.4485(7) 0.2268(9) -0.5652(6) 0.134(4) Uani 1 1 d D U . . .
H45A H -1.4909 0.2741 -0.5508 0.161 Uiso 1 1 calc R U . . .
H45B H -1.4359 0.2334 -0.6129 0.161 Uiso 1 1 calc R U . . .
C28 C -1.0473(8) 0.5851(9) -0.3743(8) 0.195(7) Uani 1 1 d D U . . .
H28A H -1.1009 0.6009 -0.3467 0.233 Uiso 1 1 calc R U . . .
H28B H -1.0406 0.6315 -0.4074 0.233 Uiso 1 1 calc R U . . .
C47 C -1.3019(8) 0.3540(8) -0.5241(6) 0.133(4) Uani 1 1 d D U . . .
H47A H -1.3459 0.4014 -0.5139 0.159 Uiso 1 1 calc R U . . .
H47B H -1.2796 0.3604 -0.5698 0.159 Uiso 1 1 calc R U . . .
C49 C -1.1672(9) 0.4771(9) -0.4635(7) 0.196(7) Uani 1 1 d D U . . .
H49A H -1.2143 0.5196 -0.4493 0.235 Uiso 1 1 calc R U . . .
H49B H -1.1444 0.4939 -0.5072 0.235 Uiso 1 1 calc R U . . .
C0AA C 1.4950(8) 2.0809(9) 0.7127(6) 0.050(3) Uani 0.472(12) 1 d D U P A 1
H0AA H 1.5643 2.1065 0.7126 0.075 Uiso 0.472(12) 1 calc R U P A 1
H0AB H 1.4798 2.0702 0.7588 0.075 Uiso 0.472(12) 1 calc R U P A 1
H0AC H 1.4794 2.0198 0.6821 0.075 Uiso 0.472(12) 1 calc R U P A 1
C1AA C 1.4792(9) 2.1874(11) 0.6289(7) 0.084(5) Uani 0.528(12) 1 d D U P A 2
H1AA H 1.5501 2.1991 0.6366 0.126 Uiso 0.528(12) 1 calc R U P A 2
H1AB H 1.4594 2.1389 0.5888 0.126 Uiso 0.528(12) 1 calc R U P A 2
H1AC H 1.4569 2.2475 0.6216 0.126 Uiso 0.528(12) 1 calc R U P A 2

loop_
_atom_site_aniso_label
_atom_site_aniso_U_11
_atom_site_aniso_U_22
_atom_site_aniso_U_33
_atom_site_aniso_U_23
_atom_site_aniso_U_13
_atom_site_aniso_U_12
C0 0.0126(18) 0.0145(19) 0.0144(18) -0.0005(15) -0.0025(14) -0.0040(15)
O1 0.0126(13) 0.0088(13) 0.0236(14) -0.0014(11) -0.0016(10) 0.0010(10)
N1 0.0155(16) 0.0130(16) 0.0177(16) 0.0007(13) 0.0001(12) -0.0042(13)
C1 0.0143(19) 0.018(2) 0.023(2) -0.0005(16) -0.0026(15) -0.0021(16)
V1 0.0092(3) 0.0120(3) 0.0188(3) -0.0014(3) -0.0005(2) 0.0002(2)
V2 0.0118(3) 0.0141(3) 0.0156(3) -0.0010(3) 0.0005(2) -0.0021(3)
O2 0.0081(17) 0.0115(19) 0.0179(18) -0.0012(15) -0.0014(14) -0.0013(14)
N2 0.0129(16) 0.0186(18) 0.0159(16) 0.0008(13) -0.0003(12) -0.0036(13)
C2 0.0089(17) 0.0144(19) 0.0166(18) 0.0030(15) -0.0029(13) -0.0026(14)
O3 0.0122(13) 0.0126(13) 0.0174(13) 0.0003(10) -0.0012(10) -0.0028(10)
C3 0.0144(18) 0.015(2) 0.0190(19) -0.0055(15) -0.0020(14) -0.0023(15)
V3 0.0142(3) 0.0108(3) 0.0167(3) 0.0028(2) 0.0009(2) 0.0008(3)
V4 0.0134(3) 0.0099(3) 0.0186(3) -0.0002(3) 0.0009(2) 0.0023(3)
O4 0.0146(13) 0.0154(14) 0.0174(13) 0.0011(11) -0.0015(10) -0.0029(11)
C4 0.0148(18) 0.0143(19) 0.0188(19) 0.0009(15) -0.0024(15) -0.0029(15)
V5 0.0117(3) 0.0125(3) 0.0154(3) 0.0008(2) 0.0025(2) 0.0001(2)
O5 0.0085(12) 0.0144(14) 0.0216(14) -0.0023(11) 0.0013(10) -0.0009(10)
C5 0.019(2) 0.017(2) 0.0148(18) 0.0030(15) -0.0029(15) -0.0046(16)
V6 0.0108(3) 0.0104(3) 0.0175(3) -0.0004(2) -0.0016(2) -0.0005(2)
O6 0.0087(12) 0.0124(13) 0.0193(13) -0.0034(11) -0.0016(10) -0.0033(10)
C6 0.0169(19) 0.019(2) 0.0127(17) -0.0002(15) -0.0030(14) -0.0009(16)
O7 0.0108(12) 0.0127(13) 0.0162(13) -0.0024(10) -0.0006(10) -0.0013(10)
C7 0.020(2) 0.026(2) 0.0157(19) 0.0039(17) -0.0012(15) -0.0114(17)
O8 0.0207(15) 0.0248(16) 0.0175(14) -0.0020(12) 0.0013(11) -0.0061(12)
C8 0.033(3) 0.046(3) 0.016(2) -0.001(2) 0.0033(18) -0.023(2)
O9 0.0128(13) 0.0161(15) 0.0283(15) -0.0022(12) -0.0009(11) 0.0018(11)
C9 0.041(3) 0.070(4) 0.018(2) -0.012(2) 0.007(2) -0.032(3)
O10 0.0165(14) 0.0146(14) 0.0231(14) 0.0006(11) -0.0042(11) 0.0001(11)
C10 0.031(3) 0.046(3) 0.017(2) -0.008(2) -0.0022(18) -0.026(2)
O11 0.0273(17) 0.0322(18) 0.0197(15) -0.0025(13) 0.0036(12) -0.0127(14)
C11 0.043(3) 0.062(4) 0.020(2) -0.005(2) 0.003(2) -0.039(3)
O12 0.053(2) 0.083(3) 0.0196(17) -0.0161(19) 0.0058(16) -0.055(2)
C12 0.066(4) 0.087(5) 0.021(3) -0.012(3) 0.005(3) -0.059(4)
C13 0.048(3) 0.062(4) 0.021(2) -0.003(2) 0.001(2) -0.038(3)
C14 0.056(4) 0.057(4) 0.025(3) -0.005(2) 0.002(2) -0.035(3)
C15 0.048(3) 0.053(4) 0.027(3) -0.005(2) 0.000(2) -0.037(3)
C16 0.049(3) 0.054(4) 0.028(3) -0.002(3) -0.003(2) -0.033(3)
C17 0.048(3) 0.055(4) 0.031(3) 0.000(3) -0.005(2) -0.028(3)
C18 0.042(3) 0.041(3) 0.038(3) 0.001(2) -0.009(2) -0.020(3)
C19 0.040(3) 0.053(4) 0.043(3) -0.016(3) 0.001(2) -0.020(3)
O20 0.0153(13) 0.0117(13) 0.0161(13) -0.0003(10) 0.0018(10) 0.0003(11)
C20 0.034(3) 0.049(4) 0.057(4) -0.019(3) -0.007(3) -0.010(3)
O21 0.0194(14) 0.0112(14) 0.0232(14) -0.0002(11) 0.0025(11) 0.0011(11)
C21 0.033(3) 0.057(4) 0.074(4) -0.038(3) -0.013(3) 0.000(3)
O22 0.0176(14) 0.0171(14) 0.0188(13) 0.0059(11) 0.0011(11) 0.0037(11)
O23 0.0146(13) 0.0169(14) 0.0176(13) -0.0001(11) 0.0013(10) -0.0017(11)
O24 0.0129(13) 0.0146(14) 0.0186(13) 0.0000(11) -0.0007(10) 0.0028(11)
O25 0.0157(13) 0.0110(13) 0.0204(13) 0.0018(11) 0.0027(11) 0.0031(11)
N4 0.0202(18) 0.026(2) 0.0205(17) 0.0036(15) 0.0032(14) 0.0113(15)
O26 0.0117(13) 0.0115(13) 0.0174(13) 0.0001(10) 0.0009(10) 0.0020(10)
O27 0.0130(13) 0.0100(13) 0.0159(13) 0.0004(10) -0.0008(10) -0.0010(10)
O28 0.0082(17) 0.0104(18) 0.0174(18) -0.0013(14) -0.0017(14) -0.0005(14)
O29 0.0138(13) 0.0110(13) 0.0143(12) 0.0003(10) 0.0018(10) -0.0013(10)
O30 0.0275(17) 0.0275(18) 0.0270(16) 0.0097(14) -0.0016(13) -0.0032(14)
N3 0.025(2) 0.0193(19) 0.043(2) 0.0072(17) 0.0151(17) 0.0106(16)
C30 0.020(2) 0.025(2) 0.0168(19) 0.0008(17) 0.0005(15) 0.0040(18)
C31 0.0126(18) 0.0155(19) 0.0138(17) 0.0015(15) 0.0005(14) -0.0001(15)
O31 0.026(2) 0.120(4) 0.031(2) -0.007(2) -0.0080(16) -0.025(2)
C32 0.0132(18) 0.0144(19) 0.0169(18) -0.0004(15) 0.0012(14) -0.0015(15)
C33 0.0142(18) 0.0105(18) 0.0133(17) -0.0015(14) -0.0008(14) -0.0032(14)
C34 0.0123(18) 0.017(2) 0.0159(18) 0.0012(15) -0.0016(14) -0.0001(15)
C35 0.020(2) 0.035(3) 0.0126(18) 0.0022(17) 0.0001(15) 0.0006(18)
C36 0.027(2) 0.039(3) 0.023(2) 0.003(2) -0.0053(18) 0.006(2)
C37 0.028(3) 0.069(4) 0.023(2) 0.002(2) -0.0082(19) 0.006(3)
C38 0.031(2) 0.034(3) 0.019(2) 0.0046(19) -0.0022(18) -0.012(2)
C39 0.040(3) 0.058(4) 0.018(2) 0.006(2) -0.005(2) -0.025(3)
C40 0.023(2) 0.076(4) 0.016(2) -0.001(2) -0.0006(18) -0.008(3)
C41 0.097(6) 0.152(8) 0.027(3) 0.001(4) -0.004(3) -0.094(6)
C58 0.041(3) 0.024(2) 0.033(3) 0.004(2) 0.008(2) 0.004(2)
C61 0.025(2) 0.030(2) 0.019(2) 0.0026(18) 0.0029(17) 0.0071(19)
C66 0.037(3) 0.045(3) 0.032(3) -0.008(2) -0.011(2) 0.022(2)
C64 0.021(2) 0.041(3) 0.031(2) -0.005(2) 0.0033(18) 0.009(2)
C57 0.039(3) 0.028(3) 0.029(2) 0.009(2) 0.007(2) 0.015(2)
C67 0.042(3) 0.031(3) 0.039(3) 0.002(2) 0.001(2) 0.017(2)
C56 0.030(3) 0.040(3) 0.078(4) 0.010(3) 0.013(3) 0.013(2)
C65 0.022(3) 0.068(4) 0.046(3) -0.010(3) 0.006(2) 0.009(3)
C53 0.064(4) 0.073(4) 0.037(3) 0.020(3) 0.016(3) 0.044(4)
C51 0.053(3) 0.050(3) 0.038(3) 0.021(3) 0.018(2) 0.027(3)
C54 0.026(3) 0.028(3) 0.069(4) 0.008(3) 0.012(2) 0.007(2)
C68 0.052(4) 0.036(3) 0.063(4) 0.010(3) 0.005(3) 0.009(3)
C63 0.071(4) 0.040(3) 0.026(3) 0.004(2) 0.008(3) 0.015(3)
C55 0.042(3) 0.026(3) 0.097(5) 0.009(3) 0.029(3) 0.006(2)
C52 0.066(4) 0.057(4) 0.039(3) 0.017(3) 0.026(3) 0.036(3)
C62 0.046(3) 0.081(5) 0.030(3) 0.012(3) -0.009(2) -0.008(3)
C42 0.059(5) 0.274(13) 0.048(4) -0.057(6) 0.017(3) -0.098(6)
C48 0.105(6) 0.184(8) 0.083(6) 0.027(6) 0.005(5) 0.104(6)
C43 0.041(5) 0.346(16) 0.241(13) 0.213(12) -0.024(6) -0.030(7)
C29 0.192(10) 0.180(10) 0.146(9) -0.094(8) -0.101(8) 0.146(8)
C44 0.033(5) 0.330(16) 0.385(18) 0.211(15) -0.051(8) -0.028(7)
C46 0.034(4) 0.225(10) 0.245(12) 0.161(9) 0.030(5) 0.039(5)
C27 0.124(9) 0.128(10) 0.176(12) -0.049(8) -0.070(8) 0.041(8)
C45 0.082(6) 0.219(11) 0.121(8) 0.039(8) 0.023(5) 0.064(6)
C28 0.120(9) 0.163(11) 0.270(16) -0.105(11) -0.101(9) 0.083(8)
C47 0.144(8) 0.133(8) 0.130(9) -0.020(7) -0.018(7) 0.089(5)
C49 0.206(11) 0.166(8) 0.198(12) -0.110(9) -0.132(9) 0.142(7)
C0AA 0.025(5) 0.065(9) 0.052(8) 0.001(6) -0.004(5) -0.011(5)
C1AA 0.036(7) 0.092(12) 0.101(10) -0.035(8) 0.007(6) -0.019(7)

loop_
_atom_type_symbol
_atom_type_description
_atom_type_scat_dispersion_real
_atom_type_scat_dispersion_imag
_atom_type_scat_source
C C 0.0033 0.0016 'International Tables Vol C Tables 4.2.6.8 and 6.1.1.4'
H H 0.0000 0.0000 'International Tables Vol C Tables 4.2.6.8 and 6.1.1.4'
N N 0.0061 0.0033 'International Tables Vol C Tables 4.2.6.8 and 6.1.1.4'
O O 0.0106 0.0060 'International Tables Vol C Tables 4.2.6.8 and 6.1.1.4'
V V 0.3005 0.5294 'International Tables Vol C Tables 4.2.6.8 and 6.1.1.4'

loop_
_geom_angle_atom_site_label_1
_geom_angle_atom_site_label_2
_geom_angle_atom_site_label_3
_geom_angle
_geom_angle_site_symmetry_1
_geom_angle_site_symmetry_3
_geom_angle_publ_flag
N1 C0 C4 110.5(3) . . ?
N1 C0 C2 105.0(3) . . ?
C4 C0 C2 110.4(3) . . ?
N1 C0 C3 109.7(3) . . ?
C4 C0 C3 111.5(3) . . ?
C2 C0 C3 109.5(3) . . ?
V6 O1 V1 112.04(13) . 2_575 ?
C1 N1 C0 124.9(3) . . ?
O11 C1 N1 122.3(4) . . ?
O11 C1 C5 120.8(4) . . ?
N1 C1 C5 116.8(3) . . ?
O9 V1 O5 104.30(13) . 2_575 ?
O9 V1 O1 102.58(13) . 2_575 ?
O5 V1 O1 93.44(12) 2_575 2_575 ?
O9 V1 O7 97.25(13) . . ?
O5 V1 O7 92.99(12) 2_575 . ?
O1 V1 O7 156.91(11) 2_575 . ?
O9 V1 O3 95.35(13) . . ?
O5 V1 O3 160.29(11) 2_575 . ?
O1 V1 O3 83.58(11) 2_575 . ?
O7 V1 O3 82.92(11) . . ?
O9 V1 O2 171.49(10) . . ?
O5 V1 O2 83.53(8) 2_575 . ?
O1 V1 O2 79.95(8) 2_575 . ?
O7 V1 O2 78.78(8) . . ?
O3 V1 O2 76.77(7) . . ?
O9 V1 V6 134.99(11) . 2_575 ?
O5 V1 V6 86.20(9) 2_575 2_575 ?
O1 V1 V6 32.46(8) 2_575 2_575 ?
O7 V1 V6 126.26(8) . 2_575 ?
O3 V1 V6 80.86(7) . 2_575 ?
O2 V1 V6 47.678(19) . 2_575 ?
O9 V1 V2 140.12(11) . 2_575 ?
O5 V1 V2 36.49(8) 2_575 2_575 ?
O1 V1 V2 90.00(8) 2_575 2_575 ?
O7 V1 V2 82.13(8) . 2_575 ?
O3 V1 V2 123.85(8) . 2_575 ?
O2 V1 V2 47.277(17) . 2_575 ?
V6 V1 V2 66.12(2) 2_575 2_575 ?
O8 V2 O4 105.08(14) . . ?
O8 V2 O5 102.20(13) . . ?
O4 V2 O5 93.32(12) . . ?
O8 V2 O3 97.40(13) . . ?
O4 V2 O3 93.84(12) . . ?
O5 V2 O3 156.58(12) . . ?
O8 V2 O6 95.01(13) . . ?
O4 V2 O6 159.87(12) . . ?
O5 V2 O6 83.55(11) . . ?
O3 V2 O6 82.08(11) . . ?
O8 V2 O2 170.61(11) . . ?
O4 V2 O2 83.74(9) . . ?
O5 V2 O2 80.14(8) . . ?
O3 V2 O2 78.53(8) . . ?
O6 V2 O2 76.12(7) . . ?
O8 V2 V6 140.68(11) . 2_575 ?
O4 V2 V6 36.40(9) . 2_575 ?
O5 V2 V6 90.59(8) . 2_575 ?
O3 V2 V6 82.14(8) . 2_575 ?
O6 V2 V6 123.55(7) . 2_575 ?
O2 V2 V6 47.666(18) . 2_575 ?
O8 V2 V1 135.18(11) . 2_575 ?
O4 V2 V1 85.82(9) . 2_575 ?
O5 V2 V1 33.06(8) . 2_575 ?
O3 V2 V1 125.61(8) . 2_575 ?
O6 V2 V1 80.73(7) . 2_575 ?
O2 V2 V1 47.300(18) . 2_575 ?
V6 V2 V1 66.16(2) 2_575 2_575 ?
V2 O2 V2 180.0 . 2_575 ?
V2 O2 V1 94.58(2) . . ?
V2 O2 V1 85.42(2) 2_575 . ?
V2 O2 V1 85.43(2) . 2_575 ?
V2 O2 V1 94.57(2) 2_575 2_575 ?
V1 O2 V1 180.0 . 2_575 ?
V2 O2 V6 84.95(2) . 2_575 ?
V2 O2 V6 95.05(2) 2_575 2_575 ?
V1 O2 V6 84.90(2) . 2_575 ?
V1 O2 V6 95.10(2) 2_575 2_575 ?
V2 O2 V6 95.05(2) . . ?
V2 O2 V6 84.95(2) 2_575 . ?
V1 O2 V6 95.10(2) . . ?
V1 O2 V6 84.90(2) 2_575 . ?
V6 O2 V6 180.0 2_575 . ?
C30 N2 C31 124.8(3) . . ?
O7 C2 C0 112.4(3) . . ?
C4 O3 V2 119.8(2) . . ?
C4 O3 V1 118.3(2) . . ?
V2 O3 V1 109.58(12) . . ?
O6 C3 C0 111.1(3) . . ?
O22 V3 O20 104.75(13) . 2_043 ?
O22 V3 O25 102.43(13) . 2_043 ?
O20 V3 O25 93.59(12) 2_043 2_043 ?
O22 V3 O29 97.33(13) . . ?
O20 V3 O29 92.24(11) 2_043 . ?
O25 V3 O29 157.22(12) 2_043 . ?
O22 V3 O26 95.02(12) . . ?
O20 V3 O26 160.05(12) 2_043 . ?
O25 V3 O26 84.60(11) 2_043 . ?
O29 V3 O26 82.46(10) . . ?
O22 V3 O28 171.15(11) . . ?
O20 V3 O28 83.29(9) 2_043 . ?
O25 V3 O28 80.43(8) 2_043 . ?
O29 V3 O28 78.41(8) . . ?
O26 V3 O28 76.81(7) . . ?
O22 V3 V5 140.20(10) . 2_043 ?
O20 V3 V5 36.02(9) 2_043 2_043 ?
O25 V3 V5 89.77(8) 2_043 2_043 ?
O29 V3 V5 82.12(8) . 2_043 ?
O26 V3 V5 124.03(8) . 2_043 ?
O28 V3 V5 47.429(18) . 2_043 ?
O22 V3 V4 135.02(10) . 2_043 ?
O20 V3 V4 86.49(8) 2_043 2_043 ?
O25 V3 V4 32.68(8) 2_043 2_043 ?
O29 V3 V4 126.10(8) . 2_043 ?
O26 V3 V4 81.28(7) . 2_043 ?
O28 V3 V4 47.891(19) . 2_043 ?
V5 V3 V4 66.12(2) 2_043 2_043 ?
O21 V4 O25 105.95(13) . . ?
O21 V4 O24 102.40(13) . . ?
O25 V4 O24 93.07(12) . . ?
O21 V4 O27 98.01(13) . . ?
O25 V4 O27 91.95(12) . . ?
O24 V4 O27 156.73(11) . . ?
O21 V4 O29 95.71(12) . . ?
O25 V4 O29 158.21(11) . . ?
O24 V4 O29 84.43(11) . . ?
O27 V4 O29 82.53(11) . . ?
O21 V4 O28 171.34(10) . . ?
O25 V4 O28 82.06(8) . . ?
O24 V4 O28 80.06(8) . . ?
O27 V4 O28 78.15(8) . . ?
O29 V4 O28 76.18(7) . . ?
O21 V4 V3 140.67(11) . 2_043 ?
O25 V4 V3 35.21(8) . 2_043 ?
O24 V4 V3 89.17(8) . 2_043 ?
O27 V4 V3 81.96(8) . 2_043 ?
O29 V4 V3 123.00(7) . 2_043 ?
O28 V4 V3 46.997(17) . 2_043 ?
O21 V4 V5 135.58(10) . 2_043 ?
O25 V4 V5 85.82(9) . 2_043 ?
O24 V4 V5 33.32(8) . 2_043 ?
O27 V4 V5 124.77(8) . 2_043 ?
O29 V4 V5 80.23(8) . 2_043 ?
O28 V4 V5 46.840(18) . 2_043 ?
V3 V4 V5 65.39(2) 2_043 2_043 ?
V2 O4 V6 110.97(14) . 2_575 ?
O3 C4 C0 111.0(3) . . ?
O23 V5 O24 103.15(13) . 2_043 ?
O23 V5 O20 101.64(13) . . ?
O24 V5 O20 94.83(12) 2_043 . ?
O23 V5 O26 97.52(13) . . ?
O24 V5 O26 91.78(12) 2_043 . ?
O20 V5 O26 157.71(11) . . ?
O23 V5 O27 95.99(12) . . ?
O24 V5 O27 160.59(12) 2_043 . ?
O20 V5 O27 84.36(11) . . ?
O26 V5 O27 82.40(10) . . ?
O23 V5 O28 172.26(10) . . ?
O24 V5 O28 83.73(9) 2_043 . ?
O20 V5 O28 81.09(8) . . ?
O26 V5 O28 78.50(8) . . ?
O27 V5 O28 76.98(7) . . ?
O23 V5 V3 135.31(10) . 2_043 ?
O24 V5 V3 87.46(8) 2_043 2_043 ?
O20 V5 V3 33.71(8) . 2_043 ?
O26 V5 V3 125.80(8) . 2_043 ?
O27 V5 V3 81.12(7) . 2_043 ?
O28 V5 V3 47.525(19) . 2_043 ?
O23 V5 V4 138.73(10) . 2_043 ?
O24 V5 V4 36.00(8) 2_043 2_043 ?
O20 V5 V4 90.55(8) . 2_043 ?
O26 V5 V4 82.38(8) . 2_043 ?
O27 V5 V4 124.60(8) . 2_043 ?
O28 V5 V4 47.827(17) . 2_043 ?
V3 V5 V4 66.26(2) 2_043 2_043 ?
V1 O5 V2 110.45(13) 2_575 . ?
C6 C5 C8 117.9(4) . . ?
C6 C5 C1 125.3(3) . . ?
C8 C5 C1 116.8(4) . . ?
O10 V6 O1 104.13(13) . . ?
O10 V6 O4 101.49(13) . 2_575 ?
O1 V6 O4 94.41(12) . 2_575 ?
O10 V6 O6 98.99(13) . . ?
O1 V6 O6 93.51(12) . . ?
O4 V6 O6 155.50(12) 2_575 . ?
O10 V6 O7 96.92(12) . . ?
O1 V6 O7 158.91(12) . . ?
O4 V6 O7 82.57(11) 2_575 . ?
O6 V6 O7 81.73(10) . . ?
O10 V6 O2 172.85(10) . . ?
O1 V6 O2 82.73(9) . . ?
O4 V6 O2 79.71(8) 2_575 . ?
O6 V6 O2 78.34(8) . . ?
O7 V6 O2 76.19(7) . . ?
O10 V6 V1 139.22(10) . 2_575 ?
O1 V6 V1 35.51(9) . 2_575 ?
O4 V6 V1 90.34(8) 2_575 2_575 ?
O6 V6 V1 82.80(8) . 2_575 ?
O7 V6 V1 123.43(8) . 2_575 ?
O2 V6 V1 47.421(18) . 2_575 ?
O10 V6 V2 134.11(10) . 2_575 ?
O1 V6 V2 85.70(8) . 2_575 ?
O4 V6 V2 32.63(8) 2_575 2_575 ?
O6 V6 V2 125.45(8) . 2_575 ?
O7 V6 V2 80.55(7) . 2_575 ?
O2 V6 V2 47.383(19) . 2_575 ?
V1 V6 V2 65.78(2) 2_575 2_575 ?
C3 O6 V6 119.9(2) . . ?
C3 O6 V2 118.3(2) . . ?
V6 O6 V2 109.81(12) . . ?
C5 C6 C7 122.0(4) . . ?
C2 O7 V1 118.3(2) . . ?
C2 O7 V6 118.8(2) . . ?
V1 O7 V6 109.44(12) . . ?
C10 C7 C6 118.5(4) . . ?
C9 C8 C5 120.9(4) . . ?
C8 C9 C10 120.2(4) . . ?
O12 C10 C7 124.2(4) . . ?
O12 C10 C9 115.4(4) . . ?
C7 C10 C9 120.4(4) . . ?
O12 C11 C12 104.2(4) . . ?
C10 O12 C11 119.6(4) . . ?
C11 C12 C13 114.0(5) . . ?
C14 C13 C12 110.4(5) . . ?
C13 C14 C15 112.8(5) . . ?
C16 C15 C14 113.6(5) . . ?
C17 C16 C15 113.2(5) . . ?
C16 C17 C18 113.4(5) . . ?
C19 C18 C17 113.0(5) . . ?
C18 C19 C20 114.7(5) . . ?
V3 O20 V5 110.27(14) 2_043 . ?
C19 C20 C21 113.8(5) . . ?
C1AA C21 C20 115.3(8) . . ?
C0AA C21 C20 120.8(7) . . ?
V5 O24 V4 110.68(13) 2_043 . ?
V4 O25 V3 112.11(14) . 2_043 ?
C67 N4 C64 111.5(3) . . ?
C67 N4 C61 110.9(3) . . ?
C64 N4 C61 114.1(3) . . ?
C34 O26 V5 119.2(2) . . ?
C34 O26 V3 119.0(2) . . ?
V5 O26 V3 109.16(12) . . ?
C33 O27 V4 118.6(2) . . ?
C33 O27 V5 118.7(2) . . ?
V4 O27 V5 109.64(12) . . ?
V5 O28 V5 180.0 . 2_043 ?
V5 O28 V3 94.95(3) . . ?
V5 O28 V3 85.05(3) 2_043 . ?
V5 O28 V3 85.05(2) . 2_043 ?
V5 O28 V3 94.95(2) 2_043 2_043 ?
V3 O28 V3 180.00(3) . 2_043 ?
V5 O28 V4 94.67(2) . . ?
V5 O28 V4 85.33(2) 2_043 . ?
V3 O28 V4 94.89(2) . . ?
V3 O28 V4 85.11(2) 2_043 . ?
V5 O28 V4 85.33(2) . 2_043 ?
V5 O28 V4 94.67(2) 2_043 2_043 ?
V3 O28 V4 85.11(2) . 2_043 ?
V3 O28 V4 94.89(2) 2_043 2_043 ?
V4 O28 V4 180.0 . 2_043 ?
C32 O29 V3 119.5(2) . . ?
C32 O29 V4 118.1(2) . . ?
V3 O29 V4 110.03(12) . . ?
C57 N3 C51 116.6(4) . . ?
C57 N3 C54 109.2(4) . . ?
C51 N3 C54 114.0(4) . . ?
O30 C30 N2 122.5(4) . . ?
O30 C30 C35 121.6(4) . . ?
N2 C30 C35 116.0(4) . . ?
N2 C31 C33 104.7(3) . . ?
N2 C31 C34 109.2(3) . . ?
C33 C31 C34 110.0(3) . . ?
N2 C31 C32 111.3(3) . . ?
C33 C31 C32 109.8(3) . . ?
C34 C31 C32 111.5(3) . . ?
C40 O31 C41 119.7(5) . . ?
O29 C32 C31 110.8(3) . . ?
O27 C33 C31 112.0(3) . . ?
O26 C34 C31 111.5(3) . . ?
C38 C35 C36 117.5(4) . . ?
C38 C35 C30 124.3(4) . . ?
C36 C35 C30 118.2(4) . . ?
C37 C36 C35 121.1(5) . . ?
C36 C37 C40 120.9(5) . . ?
C35 C38 C39 121.9(5) . . ?
C40 C39 C38 118.9(5) . . ?
O31 C40 C37 116.6(5) . . ?
O31 C40 C39 123.7(6) . . ?
C37 C40 C39 119.6(5) . . ?
O31 C41 C42 107.7(8) . . ?
C62 C61 C63 111.3(5) . . ?
C62 C61 N4 108.3(4) . . ?
C63 C61 N4 111.9(3) . . ?
C66 C64 C65 113.2(4) . . ?
C66 C64 N4 110.5(4) . . ?
C65 C64 N4 112.9(4) . . ?
C58 C57 N3 114.2(4) . . ?
C68 C67 N4 111.7(4) . . ?
C53 C51 C52 112.7(5) . . ?
C53 C51 N3 109.8(4) . . ?
C52 C51 N3 114.3(4) . . ?
C55 C54 C56 111.7(4) . . ?
C55 C54 N3 109.7(4) . . ?
C56 C54 N3 113.3(4) . . ?
C43 C42 C41 123.1(9) . . ?
C49 C48 C47 117.5(9) . . ?
C42 C43 C44 119.3(11) . . ?
C28 C29 C49 126.1(9) . . ?
C45 C44 C43 117.9(12) . . ?
C47 C46 C45 121.6(10) . . ?
C44 C45 C46 122.5(11) . . ?
C29 C28 C27 129.1(10) . . ?
C46 C47 C48 114.7(11) . . ?
C48 C49 C29 115.0(11) . . ?

loop_
_geom_bond_atom_site_label_1
_geom_bond_atom_site_label_2
_geom_bond_distance
_geom_bond_site_symmetry_2
_geom_bond_publ_flag
C0 N1 1.468(5) . ?
C0 C4 1.528(5) . ?
C0 C2 1.531(5) . ?
C0 C3 1.543(5) . ?
O1 V6 1.750(3) . ?
O1 V1 1.894(3) 2_575 ?
N1 C1 1.354(5) . ?
C1 O11 1.231(5) . ?
C1 C5 1.491(5) . ?
V1 O9 1.600(3) . ?
V1 O5 1.764(3) 2_575 ?
V1 O1 1.894(3) 2_575 ?
V1 O7 1.963(3) . ?
V1 O3 2.052(3) . ?
V1 O2 2.2342(7) . ?
V1 V6 3.0222(10) 2_575 ?
V1 V2 3.0304(10) 2_575 ?
V2 O8 1.601(3) . ?
V2 O4 1.746(3) . ?
V2 O5 1.923(3) . ?
V2 O3 1.965(3) . ?
V2 O6 2.079(3) . ?
V2 O2 2.2333(7) . ?
V2 V6 3.0230(9) 2_575 ?
V2 V1 3.0304(10) 2_575 ?
O2 V2 2.2333(7) 2_575 ?
O2 V1 2.2342(7) 2_575 ?
O2 V6 2.2434(7) 2_575 ?
O2 V6 2.2434(7) . ?
N2 C30 1.369(5) . ?
N2 C31 1.460(5) . ?
C2 O7 1.425(4) . ?
O3 C4 1.436(4) . ?
C3 O6 1.438(4) . ?
V3 O22 1.596(3) . ?
V3 O20 1.777(3) 2_043 ?
V3 O25 1.885(3) 2_043 ?
V3 O29 1.976(3) . ?
V3 O26 2.049(3) . ?
V3 O28 2.2233(7) . ?
V3 V5 3.0032(10) 2_043 ?
V3 V4 3.0292(10) 2_043 ?
V4 O21 1.596(3) . ?
V4 O25 1.765(3) . ?
V4 O24 1.906(3) . ?
V4 O27 1.962(3) . ?
V4 O29 2.051(3) . ?
V4 O28 2.2554(7) . ?
V4 V3 3.0291(10) 2_043 ?
V4 V5 3.0332(10) 2_043 ?
O4 V6 1.921(3) 2_575 ?
V5 O23 1.599(3) . ?
V5 O24 1.781(3) 2_043 ?
V5 O20 1.883(3) . ?
V5 O26 1.969(3) . ?
V5 O27 2.063(3) . ?
V5 O28 2.2199(7) . ?
V5 V3 3.0031(10) 2_043 ?
V5 V4 3.0332(10) 2_043 ?
O5 V1 1.764(3) 2_575 ?
C5 C6 1.386(5) . ?
C5 C8 1.399(6) . ?
V6 O10 1.595(3) . ?
V6 O4 1.921(3) 2_575 ?
V6 O6 1.955(3) . ?
V6 O7 2.083(3) . ?
V6 V1 3.0222(10) 2_575 ?
V6 V2 3.0231(9) 2_575 ?
C6 C7 1.392(5) . ?
C7 C10 1.386(6) . ?
C8 C9 1.369(6) . ?
C9 C10 1.389(6) . ?
C10 O12 1.372(5) . ?
C11 O12 1.429(6) . ?
C11 C12 1.527(7) . ?
C12 C13 1.535(7) . ?
C13 C14 1.528(7) . ?
C14 C15 1.529(7) . ?
C15 C16 1.525(7) . ?
C16 C17 1.520(7) . ?
C17 C18 1.536(7) . ?
C18 C19 1.503(7) . ?
C19 C20 1.529(7) . ?
O20 V3 1.777(3) 2_043 ?
C20 C21 1.529(7) . ?
C21 C1AA 1.450(13) . ?
C21 C0AA 1.481(12) . ?
O24 V5 1.781(3) 2_043 ?
O25 V3 1.885(3) 2_043 ?
N4 C67 1.513(6) . ?
N4 C64 1.534(6) . ?
N4 C61 1.535(5) . ?
O26 C34 1.436(4) . ?
O27 C33 1.433(4) . ?
O28 V5 2.2199(7) 2_043 ?
O28 V3 2.2233(7) 2_043 ?
O28 V4 2.2554(7) 2_043 ?
O29 C32 1.437(4) . ?
O30 C30 1.222(5) . ?
N3 C57 1.514(6) . ?
N3 C51 1.520(6) . ?
N3 C54 1.530(6) . ?
C30 C35 1.489(6) . ?
C31 C33 1.532(5) . ?
C31 C34 1.533(5) . ?
C31 C32 1.540(5) . ?
O31 C40 1.367(6) . ?
O31 C41 1.413(10) . ?
C35 C38 1.388(7) . ?
C35 C36 1.397(6) . ?
C36 C37 1.374(7) . ?
C37 C40 1.375(8) . ?
C38 C39 1.393(6) . ?
C39 C40 1.393(8) . ?
C41 C42 1.473(8) . ?
C58 C57 1.514(7) . ?
C61 C62 1.500(7) . ?
C61 C63 1.516(7) . ?
C66 C64 1.486(7) . ?
C64 C65 1.522(6) . ?
C67 C68 1.496(8) . ?
C56 C54 1.526(6) . ?
C53 C51 1.486(7) . ?
C51 C52 1.519(7) . ?
C54 C55 1.508(7) . ?
C42 C43 1.282(10) . ?
C48 C49 1.414(11) . ?
C48 C47 1.444(9) . ?
C43 C44 1.462(10) . ?
C29 C28 1.343(9) . ?
C29 C49 1.453(9) . ?
C44 C45 1.403(11) . ?
C46 C47 1.419(10) . ?
C46 C45 1.420(10) . ?
C27 C28 1.444(9) . ?
